data_4335647
loop_
_publ_author_name
'Holger Braunschweig'
'Florian Hupp'
'Thomas Kramer'
'Julian Mager'

_publ_contact_author_address
; Institut fuer Anorganische Chemie
Universitaet Wuerzburg
Am Hubland
97074 Wuerzburg, Germany
;
_publ_contact_author_email H.Braunschweig@mail.uni-wuerzburg.de
_publ_contact_author_fax +49-931-3184623
_publ_contact_author_name 'Prof. Dr. Holger Braunschweig'
_publ_contact_author_phone +49-931-3185260
_publ_section_title
;
 Structure and Reactivity of Distanna[2]metallocenophanes of Ruthenium and
 Osmium
;
_journal_name_full 'Inorganic Chemistry'
_journal_page_first 9060
_journal_page_last 9065
_journal_paper_doi 10.1021/ic4012247
_journal_volume 52
_journal_year 2013
_chemical_formula_moiety 'C44 H64 Li4 O6 Ru2'
_chemical_formula_sum 'C44 H64 Li4 O6 Ru2'
_chemical_formula_weight 918.85
_chemical_name_common
;
?
;
_chemical_name_systematic
; 
?
;
_space_group_IT_number 2
_symmetry_cell_setting triclinic
_symmetry_space_group_name_Hall '-P 1'
_symmetry_space_group_name_H-M 'P -1'
_atom_sites_solution_hydrogens geom
_atom_sites_solution_primary direct
_atom_sites_solution_secondary difmap
_audit_creation_method SHELXL-97
_cell_angle_alpha 101.23(5)
_cell_angle_beta 98.60(5)
_cell_angle_gamma 111.73(4)
_cell_formula_units_Z 1
_cell_length_a 9.964(11)
_cell_length_b 10.737(12)
_cell_length_c 11.29(2)
_cell_measurement_temperature 100(2)
_cell_volume 1067(3)
_computing_cell_refinement 'Saint+ ver. 7.68A (Bruker AXS)'
_computing_data_collection 'APEX2 ver. 2010.3 (Bruker AXS)'
_computing_data_reduction 'Saint+ ver. 7.68A (Bruker AXS)'
_computing_molecular_graphics 'XP ver. 5.1 (Bruker AXS, 1998)'
_computing_publication_material 'SHELXL-97 (Sheldrick, 2008)'
_computing_structure_refinement 'SHELXL-97 (Sheldrick, 1997)'
_computing_structure_solution 'SHELXS-97 (Sheldrick, 1990)'
_diffrn_ambient_temperature 100(2)
_diffrn_measured_fraction_theta_full 1.000
_diffrn_measured_fraction_theta_max 1.000
_diffrn_measurement_device_type 'Bruker APEX-II CCD'
_diffrn_measurement_method '\f and \w scans'
_diffrn_radiation_monochromator 'multi-layer mirror'
_diffrn_radiation_source 'rotating anode'
_diffrn_radiation_type MoK\a
_diffrn_radiation_wavelength 0.71073
_diffrn_reflns_av_R_equivalents 0.0460
_diffrn_reflns_av_sigmaI/netI 0.0513
_diffrn_reflns_limit_h_max 12
_diffrn_reflns_limit_h_min -12
_diffrn_reflns_limit_k_max 13
_diffrn_reflns_limit_k_min -13
_diffrn_reflns_limit_l_max 14
_diffrn_reflns_limit_l_min -14
_diffrn_reflns_number 14520
_diffrn_reflns_theta_full 26.00
_diffrn_reflns_theta_max 26.37
_diffrn_reflns_theta_min 1.90
_exptl_absorpt_coefficient_mu 0.752
_exptl_absorpt_correction_T_max 0.7458
_exptl_absorpt_correction_T_min 0.6505
_exptl_absorpt_correction_type multi-scan
_exptl_absorpt_process_details 'Sadabs 2008/1 (Brucker 2008)'
_exptl_crystal_colour colourless
_exptl_crystal_density_diffrn 1.430
_exptl_crystal_description block
_exptl_crystal_F_000 476
_exptl_crystal_size_max 0.18
_exptl_crystal_size_mid 0.15
_exptl_crystal_size_min 0.09
_refine_diff_density_max 0.454
_refine_diff_density_min -0.480
_refine_diff_density_rms 0.079
_refine_ls_extinction_method none
_refine_ls_goodness_of_fit_ref 1.025
_refine_ls_hydrogen_treatment constr
_refine_ls_matrix_type full
_refine_ls_number_parameters 263
_refine_ls_number_reflns 4375
_refine_ls_number_restraints 162
_refine_ls_restrained_S_all 1.008
_refine_ls_R_factor_all 0.0422
_refine_ls_R_factor_gt 0.0325
_refine_ls_shift/su_max 0.000
_refine_ls_shift/su_mean 0.000
_refine_ls_structure_factor_coef Fsqd
_refine_ls_weighting_details 'calc w=1/[\s^2^(Fo^2^)+(0.0321P)^2^+0.3074P] where P=(Fo^2^+2Fc^2^)/3'
_refine_ls_weighting_scheme calc
_refine_ls_wR_factor_gt 0.0698
_refine_ls_wR_factor_ref 0.0737
_reflns_number_gt 3750
_reflns_number_total 4375
_reflns_threshold_expression >2sigma(I)
_cod_data_source_file ic4012247_si_001_1.cif
_cod_data_source_block 6
_cod_database_code 4335647

loop_
_symmetry_equiv_pos_as_xyz
'x, y, z'
'-x, -y, -z'

loop_
_atom_site_label
_atom_site_type_symbol
_atom_site_fract_x
_atom_site_fract_y
_atom_site_fract_z
_atom_site_U_iso_or_equiv
_atom_site_adp_type
_atom_site_occupancy
_atom_site_symmetry_multiplicity
_atom_site_calc_flag
_atom_site_refinement_flags
_atom_site_disorder_assembly
_atom_site_disorder_group
Ru1 Ru 0.25581(2) 0.26810(2) 0.179382(19) 0.02159(8) Uani 1 1 d U . .
Li1 Li 0.0118(5) -0.1117(5) 0.2228(4) 0.0302(10) Uani 1 1 d U . .
Li2 Li 0.0191(5) -0.0565(5) -0.1012(4) 0.0275(10) Uani 1 1 d U . .
C1_1 C 0.1602(3) 0.1106(3) 0.2825(2) 0.0271(6) Uani 1 1 d U . .
C2_1 C 0.1627(3) 0.2438(3) 0.3404(2) 0.0293(6) Uani 1 1 d U . .
H2_1 H 0.0778 0.2575 0.3504 0.035 Uiso 1 1 calc R . .
C3_1 C 0.3094(3) 0.3521(3) 0.3807(2) 0.0340(7) Uani 1 1 d U . .
H3_1 H 0.3358 0.4454 0.4198 0.041 Uiso 1 1 calc R . .
C4_1 C 0.4074(3) 0.2899(3) 0.3494(2) 0.0325(7) Uani 1 1 d U . .
H4_1 H 0.5104 0.3344 0.3643 0.039 Uiso 1 1 calc R . .
C5_1 C 0.3163(3) 0.1454(3) 0.2906(2) 0.0283(6) Uani 1 1 d U . .
H5_1 H 0.3537 0.0811 0.2609 0.034 Uiso 1 1 calc R . .
C1_2 C 0.1276(3) 0.1766(3) -0.0213(2) 0.0249(6) Uani 1 1 d U . .
C2_2 C 0.1229(3) 0.3090(3) 0.0327(2) 0.0256(6) Uani 1 1 d U . .
H2_2 H 0.0357 0.3199 0.0392 0.031 Uiso 1 1 calc R . .
C3_2 C 0.2682(3) 0.4202(3) 0.0745(3) 0.0292(6) Uani 1 1 d U . .
H3_2 H 0.2911 0.5133 0.1114 0.035 Uiso 1 1 calc R . .
C4_2 C 0.3708(3) 0.3620(3) 0.0490(2) 0.0285(6) Uani 1 1 d U . .
H4_2 H 0.4738 0.4096 0.0662 0.034 Uiso 1 1 calc R . .
C5_2 C 0.2866(3) 0.2170(3) -0.0076(2) 0.0260(6) Uani 1 1 d U . .
H5_2 H 0.3284 0.1551 -0.0331 0.031 Uiso 1 1 calc R . .
O1_3 O 0.1895(2) -0.1201(2) -0.10840(17) 0.0314(4) Uani 1 1 d U . .
C2_3 C 0.2725(3) -0.1173(3) 0.0080(3) 0.0366(7) Uani 1 1 d U B .
H2A_3 H 0.2148 -0.1201 0.0702 0.044 Uiso 1 1 calc R . .
H2B_3 H 0.3646 -0.0337 0.0380 0.044 Uiso 1 1 calc R . .
C3_3 C 0.3042(4) -0.2454(4) -0.0189(3) 0.0471(8) Uani 1 1 d U . .
H3A_3 H 0.2234 -0.3258 -0.0106 0.057 Uiso 1 1 calc R B .
H3B_3 H 0.3961 -0.2313 0.0364 0.057 Uiso 1 1 calc R . .
C4_3 C 0.3175(4) -0.2631(4) -0.1524(3) 0.0492(9) Uani 1 1 d U B .
H4A_3 H 0.4209 -0.2347 -0.1558 0.059 Uiso 1 1 calc R A 1
H4B_3 H 0.2621 -0.3596 -0.2004 0.059 Uiso 1 1 calc R A 1
C5_3 C 0.2538(11) -0.1717(12) -0.2026(10) 0.0449(19) Uani 0.550(9) 1 d PU B 1
H5A_3 H 0.3314 -0.0950 -0.2189 0.054 Uiso 0.550(9) 1 calc PR B 1
H5B_3 H 0.1781 -0.2248 -0.2795 0.054 Uiso 0.550(9) 1 calc PR B 1
C6_3 C 0.1947(14) -0.2256(15) -0.2058(13) 0.0449(19) Uani 0.450(9) 1 d PU B 2
H6A_3 H 0.2151 -0.1903 -0.2770 0.054 Uiso 0.450(9) 1 calc PR B 2
H6B_3 H 0.1003 -0.3067 -0.2325 0.054 Uiso 0.450(9) 1 calc PR B 2
O1_4 O -0.1393(2) -0.1696(2) 0.32083(19) 0.0382(5) Uani 1 1 d U B .
C2_4 C -0.2601(3) -0.3039(3) 0.2934(3) 0.0439(8) Uani 1 1 d U B .
H2A_4 H -0.2424 -0.3531 0.3534 0.053 Uiso 1 1 calc R . .
H2B_4 H -0.2714 -0.3595 0.2107 0.053 Uiso 1 1 calc R . .
C3_4 C -0.3971(4) -0.2774(4) 0.3009(4) 0.0584(10) Uani 1 1 d U . .
H3A_4 H -0.4499 -0.2842 0.2187 0.070 Uiso 1 1 calc R B 1
H3B_4 H -0.4635 -0.3453 0.3346 0.070 Uiso 1 1 calc R B 1
C4_4 C -0.3484(12) -0.1413(11) 0.3800(9) 0.0440(15) Uani 0.550(9) 1 d PU B 1
H4A_4 H -0.3691 -0.1452 0.4608 0.053 Uiso 0.550(9) 1 calc PR B 1
H4B_4 H -0.3985 -0.0905 0.3439 0.053 Uiso 0.550(9) 1 calc PR B 1
C6_4 C -0.3390(15) -0.1146(14) 0.3385(11) 0.0440(15) Uani 0.450(9) 1 d PU B 2
H6A_4 H -0.3544 -0.0804 0.2665 0.053 Uiso 0.450(9) 1 calc PR B 2
H6B_4 H -0.3872 -0.0829 0.3990 0.053 Uiso 0.450(9) 1 calc PR B 2
C5_4 C -0.1805(4) -0.0706(4) 0.3926(3) 0.0489(8) Uani 1 1 d U . .
H5A_4 H -0.1566 0.0114 0.3619 0.059 Uiso 1 1 calc R B 1
H5B_4 H -0.1271 -0.0422 0.4793 0.059 Uiso 1 1 calc R B 1
O1_5 O 0.1184(2) -0.2335(2) 0.25059(19) 0.0374(5) Uani 1 1 d U B .
C2_5 C 0.2474(5) -0.1875(4) 0.3478(4) 0.0740(13) Uani 1 1 d U . .
H2A_5 H 0.2578 -0.1029 0.4057 0.089 Uiso 1 1 calc R B 1
H2B_5 H 0.3341 -0.1652 0.3132 0.089 Uiso 1 1 calc R B 1
C3_5 C 0.2432(17) -0.291(2) 0.4154(17) 0.070(3) Uani 0.550(9) 1 d PU B 1
H3A_5 H 0.2488 -0.2561 0.5027 0.084 Uiso 0.550(9) 1 calc PR B 1
H3B_5 H 0.3234 -0.3205 0.4081 0.084 Uiso 0.550(9) 1 calc PR B 1
C6_5 C 0.193(2) -0.283(3) 0.429(2) 0.070(3) Uani 0.450(9) 1 d PU B 2
H6A_5 H 0.2757 -0.2953 0.4755 0.084 Uiso 0.450(9) 1 calc PR B 2
H6B_5 H 0.1476 -0.2445 0.4880 0.084 Uiso 0.450(9) 1 calc PR B 2
C4_5 C 0.0865(5) -0.4133(5) 0.3464(5) 0.0878(15) Uani 1 1 d U . .
H4A_5 H 0.0923 -0.5030 0.3327 0.105 Uiso 1 1 calc R B 1
H4B_5 H 0.0128 -0.4134 0.3937 0.105 Uiso 1 1 calc R B 1
C5_5 C 0.0491(4) -0.3816(3) 0.2251(3) 0.0526(9) Uani 1 1 d U B .
H5A_5 H 0.0873 -0.4251 0.1628 0.063 Uiso 1 1 calc R . .
H5B_5 H -0.0579 -0.4156 0.1949 0.063 Uiso 1 1 calc R . .

loop_
_atom_site_aniso_label
_atom_site_aniso_U_11
_atom_site_aniso_U_22
_atom_site_aniso_U_33
_atom_site_aniso_U_23
_atom_site_aniso_U_13
_atom_site_aniso_U_12
Ru1 0.02015(12) 0.01930(12) 0.02177(12) 0.00659(8) 0.00242(9) 0.00479(9)
Li1 0.028(2) 0.029(2) 0.031(3) 0.012(2) 0.007(2) 0.0084(19)
Li2 0.027(2) 0.021(2) 0.031(2) 0.0068(19) 0.007(2) 0.0065(19)
C1_1 0.0309(15) 0.0270(14) 0.0201(13) 0.0104(11) 0.0047(12) 0.0070(12)
C2_1 0.0345(16) 0.0307(15) 0.0242(14) 0.0091(12) 0.0111(13) 0.0127(13)
C3_1 0.0434(18) 0.0272(15) 0.0221(14) 0.0023(12) 0.0023(13) 0.0087(13)
C4_1 0.0277(15) 0.0357(17) 0.0242(14) 0.0093(13) -0.0035(12) 0.0055(13)
C5_1 0.0343(16) 0.0305(15) 0.0238(14) 0.0117(12) 0.0039(12) 0.0163(13)
C1_2 0.0259(14) 0.0289(14) 0.0208(13) 0.0106(11) 0.0039(11) 0.0109(12)
C2_2 0.0221(14) 0.0259(14) 0.0299(15) 0.0119(12) 0.0036(12) 0.0099(12)
C3_2 0.0313(15) 0.0196(14) 0.0338(16) 0.0129(12) 0.0027(13) 0.0066(12)
C4_2 0.0238(14) 0.0277(15) 0.0320(15) 0.0172(12) 0.0063(12) 0.0040(12)
C5_2 0.0274(14) 0.0299(15) 0.0235(13) 0.0105(11) 0.0089(12) 0.0121(12)
O1_3 0.0306(11) 0.0329(11) 0.0342(11) 0.0095(9) 0.0063(9) 0.0173(9)
C2_3 0.0306(16) 0.0469(19) 0.0339(16) 0.0132(14) 0.0082(14) 0.0166(15)
C3_3 0.0359(18) 0.050(2) 0.066(2) 0.0317(18) 0.0089(17) 0.0220(16)
C4_3 0.0355(19) 0.043(2) 0.068(2) 0.0059(18) 0.0131(18) 0.0202(16)
C5_3 0.044(6) 0.070(7) 0.037(2) 0.022(4) 0.022(5) 0.033(5)
C6_3 0.044(6) 0.070(7) 0.037(2) 0.022(4) 0.022(5) 0.033(5)
O1_4 0.0326(12) 0.0398(12) 0.0410(12) 0.0137(10) 0.0163(10) 0.0093(10)
C2_4 0.0427(19) 0.0418(19) 0.045(2) 0.0184(16) 0.0186(17) 0.0090(16)
C3_4 0.0338(19) 0.062(2) 0.069(3) 0.022(2) 0.0160(19) 0.0053(17)
C4_4 0.039(2) 0.057(4) 0.040(5) 0.020(3) 0.018(4) 0.018(3)
C6_4 0.039(2) 0.057(4) 0.040(5) 0.020(3) 0.018(4) 0.018(3)
C5_4 0.0370(18) 0.053(2) 0.048(2) 0.0037(17) 0.0090(16) 0.0145(16)
O1_5 0.0364(12) 0.0322(12) 0.0444(13) 0.0146(10) 0.0049(10) 0.0149(10)
C2_5 0.074(3) 0.054(2) 0.077(3) 0.018(2) -0.025(2) 0.023(2)
C3_5 0.073(9) 0.095(5) 0.061(5) 0.043(4) 0.009(6) 0.048(6)
C6_5 0.073(9) 0.095(5) 0.061(5) 0.043(4) 0.009(6) 0.048(6)
C4_5 0.088(3) 0.073(3) 0.121(4) 0.068(3) 0.023(3) 0.033(3)
C5_5 0.052(2) 0.0338(19) 0.072(2) 0.0126(17) 0.0114(19) 0.0203(16)

loop_
_atom_type_symbol
_atom_type_description
_atom_type_scat_dispersion_real
_atom_type_scat_dispersion_imag
_atom_type_scat_source
C C 0.0033 0.0016 'International Tables Vol C Tables 4.2.6.8 and 6.1.1.4'
H H 0.0000 0.0000 'International Tables Vol C Tables 4.2.6.8 and 6.1.1.4'
Li Li -0.0003 0.0001 'International Tables Vol C Tables 4.2.6.8 and 6.1.1.4'
Ru Ru -1.2594 0.8363 'International Tables Vol C Tables 4.2.6.8 and 6.1.1.4'
O O 0.0106 0.0060 'International Tables Vol C Tables 4.2.6.8 and 6.1.1.4'

loop_
_geom_angle_atom_site_label_1
_geom_angle_atom_site_label_2
_geom_angle_atom_site_label_3
_geom_angle
_geom_angle_site_symmetry_1
_geom_angle_site_symmetry_3
C5_1 Ru1 C4_1 38.55(12) . .
C5_1 Ru1 C5_2 111.81(14) . .
C4_1 Ru1 C5_2 125.62(15) . .
C5_1 Ru1 C4_2 127.42(13) . .
C4_1 Ru1 C4_2 112.77(16) . .
C5_2 Ru1 C4_2 38.19(12) . .
C5_1 Ru1 C3_2 162.45(11) . .
C4_1 Ru1 C3_2 128.67(13) . .
C5_2 Ru1 C3_2 63.34(14) . .
C4_2 Ru1 C3_2 38.06(11) . .
C5_1 Ru1 C2_1 61.99(13) . .
C4_1 Ru1 C2_1 63.33(16) . .
C5_2 Ru1 C2_1 159.35(11) . .
C4_2 Ru1 C2_1 161.65(11) . .
C3_2 Ru1 C2_1 128.62(12) . .
C5_1 Ru1 C3_1 63.51(15) . .
C4_1 Ru1 C3_1 38.13(13) . .
C5_2 Ru1 C3_1 159.92(12) . .
C4_2 Ru1 C3_1 127.22(15) . .
C3_2 Ru1 C3_1 114.66(15) . .
C2_1 Ru1 C3_1 38.22(13) . .
C5_1 Ru1 C2_2 156.84(11) . .
C4_1 Ru1 C2_2 163.69(11) . .
C5_2 Ru1 C2_2 62.41(15) . .
C4_2 Ru1 C2_2 63.50(14) . .
C3_2 Ru1 C2_2 38.31(11) . .
C2_1 Ru1 C2_2 114.69(15) . .
C3_1 Ru1 C2_2 129.82(14) . .
C5_1 Ru1 C1_1 38.18(12) . .
C4_1 Ru1 C1_1 65.53(14) . .
C5_2 Ru1 C1_1 124.36(13) . .
C4_2 Ru1 C1_1 159.33(11) . .
C3_2 Ru1 C1_1 159.04(11) . .
C2_1 Ru1 C1_1 38.02(11) . .
C3_1 Ru1 C1_1 65.35(15) . .
C2_2 Ru1 C1_1 124.01(13) . .
C5_1 Ru1 C1_2 122.55(13) . .
C4_1 Ru1 C1_2 156.97(11) . .
C5_2 Ru1 C1_2 38.32(13) . .
C4_2 Ru1 C1_2 65.32(15) . .
C3_2 Ru1 C1_2 65.29(14) . .
C2_1 Ru1 C1_2 125.85(15) . .
C3_1 Ru1 C1_2 161.41(11) . .
C2_2 Ru1 C1_2 38.28(12) . .
C1_1 Ru1 C1_2 107.63(15) . .
C5_1 Ru1 Li2 86.81(15) . 2
C4_1 Ru1 Li2 120.47(14) . 2
C5_2 Ru1 Li2 88.84(14) . 2
C4_2 Ru1 Li2 121.49(15) . 2
C3_2 Ru1 Li2 109.38(14) . 2
C2_1 Ru1 Li2 71.55(15) . 2
C3_1 Ru1 Li2 109.75(14) . 2
C2_2 Ru1 Li2 71.06(14) . 2
C1_1 Ru1 Li2 55.00(14) . 2
C1_2 Ru1 Li2 56.18(13) . 2
O1_4 Li1 O1_5 100.2(2) . .
O1_4 Li1 C1_1 114.7(3) . .
O1_5 Li1 C1_1 113.0(2) . .
O1_4 Li1 C1_2 104.0(2) . 2
O1_5 Li1 C1_2 112.7(2) . 2
C1_1 Li1 C1_2 111.5(2) . 2
O1_4 Li1 Li2 113.9(2) . 2
O1_5 Li1 Li2 145.4(3) . 2
C1_1 Li1 Li2 58.10(18) . 2
C1_2 Li1 Li2 55.02(17) 2 2
O1_3 Li2 C1_2 106.3(2) . .
O1_3 Li2 C1_1 119.3(2) . 2
C1_2 Li2 C1_1 108.6(2) . 2
O1_3 Li2 C1_2 107.7(2) . 2
C1_2 Li2 C1_2 113.9(2) . 2
C1_1 Li2 C1_2 101.3(2) 2 2
O1_3 Li2 Li2 122.4(3) . 2
C1_2 Li2 Li2 59.19(19) . 2
C1_1 Li2 Li2 117.9(3) 2 2
C1_2 Li2 Li2 54.7(2) 2 2
O1_3 Li2 Li1 120.6(2) . 2
C1_2 Li2 Li1 56.97(19) . 2
C1_1 Li2 Li1 53.20(17) 2 2
C1_2 Li2 Li1 131.7(2) 2 2
Li2 Li2 Li1 97.9(3) 2 2
O1_3 Li2 Ru1 113.9(2) . 2
C1_2 Li2 Ru1 139.8(2) . 2
C1_1 Li2 Ru1 52.27(13) 2 2
C1_2 Li2 Ru1 52.13(14) 2 2
Li2 Li2 Ru1 96.0(2) 2 2
Li1 Li2 Ru1 101.5(2) 2 2
C2_1 C1_1 C5_1 101.6(2) . .
C2_1 C1_1 Li1 140.8(3) . .
C5_1 C1_1 Li1 116.4(2) . .
C2_1 C1_1 Ru1 68.55(18) . .
C5_1 C1_1 Ru1 67.95(15) . .
Li1 C1_1 Ru1 133.37(19) . .
C2_1 C1_1 Li2 97.4(2) . 2
C5_1 C1_1 Li2 125.4(2) . 2
Li1 C1_1 Li2 68.70(19) . 2
Ru1 C1_1 Li2 72.72(17) . 2
C3_1 C2_1 C1_1 112.7(3) . .
C3_1 C2_1 Ru1 70.89(18) . .
C1_1 C2_1 Ru1 73.43(17) . .
C3_1 C2_1 H2_1 123.6 . .
C1_1 C2_1 H2_1 123.6 . .
Ru1 C2_1 H2_1 123.6 . .
C4_1 C3_1 C2_1 106.7(3) . .
C4_1 C3_1 Ru1 70.70(16) . .
C2_1 C3_1 Ru1 70.89(17) . .
C4_1 C3_1 H3_1 126.7 . .
C2_1 C3_1 H3_1 126.7 . .
Ru1 C3_1 H3_1 123.4 . .
C3_1 C4_1 C5_1 106.5(3) . .
C3_1 C4_1 Ru1 71.18(18) . .
C5_1 C4_1 Ru1 70.43(17) . .
C3_1 C4_1 H4_1 126.7 . .
C5_1 C4_1 H4_1 126.7 . .
Ru1 C4_1 H4_1 123.3 . .
C4_1 C5_1 C1_1 112.5(3) . .
C4_1 C5_1 Ru1 71.02(18) . .
C1_1 C5_1 Ru1 73.87(15) . .
C4_1 C5_1 H5_1 123.8 . .
C1_1 C5_1 H5_1 123.8 . .
Ru1 C5_1 H5_1 122.9 . .
C5_2 C1_2 C2_2 101.7(2) . .
C5_2 C1_2 Ru1 67.90(16) . .
C2_2 C1_2 Ru1 68.17(16) . .
C5_2 C1_2 Li2 106.1(2) . .
C2_2 C1_2 Li2 152.0(2) . .
Ru1 C1_2 Li2 119.41(17) . .
C5_2 C1_2 Li1 115.4(2) . 2
C2_2 C1_2 Li1 103.3(2) . 2
Ru1 C1_2 Li1 171.42(17) . 2
Li2 C1_2 Li1 68.01(19) . 2
C5_2 C1_2 Li2 126.4(2) . 2
C2_2 C1_2 Li2 94.3(2) . 2
Ru1 C1_2 Li2 71.70(18) . 2
Li2 C1_2 Li2 66.1(2) . 2
Li1 C1_2 Li2 109.8(2) 2 2
C3_2 C2_2 C1_2 111.9(3) . .
C3_2 C2_2 Ru1 70.74(16) . .
C1_2 C2_2 Ru1 73.55(17) . .
C3_2 C2_2 H2_2 124.1 . .
C1_2 C2_2 H2_2 124.1 . .
Ru1 C2_2 H2_2 123.2 . .
C4_2 C3_2 C2_2 107.1(3) . .
C4_2 C3_2 Ru1 70.86(16) . .
C2_2 C3_2 Ru1 70.95(16) . .
C4_2 C3_2 H3_2 126.5 . .
C2_2 C3_2 H3_2 126.5 . .
Ru1 C3_2 H3_2 123.4 . .
C3_2 C4_2 C5_2 107.0(3) . .
C3_2 C4_2 Ru1 71.09(17) . .
C5_2 C4_2 Ru1 70.88(18) . .
C3_2 C4_2 H4_2 126.5 . .
C5_2 C4_2 H4_2 126.5 . .
Ru1 C4_2 H4_2 123.2 . .
C4_2 C5_2 C1_2 112.3(2) . .
C4_2 C5_2 Ru1 70.93(17) . .
C1_2 C5_2 Ru1 73.77(16) . .
C4_2 C5_2 H5_2 123.8 . .
C1_2 C5_2 H5_2 123.8 . .
Ru1 C5_2 H5_2 123.0 . .
C2_3 O1_3 C6_3 108.9(6) . .
C2_3 O1_3 C5_3 105.9(5) . .
C2_3 O1_3 Li2 116.6(2) . .
C6_3 O1_3 Li2 127.2(6) . .
C5_3 O1_3 Li2 137.5(5) . .
O1_3 C2_3 C3_3 105.3(3) . .
O1_3 C2_3 H2A_3 110.7 . .
C3_3 C2_3 H2A_3 110.7 . .
O1_3 C2_3 H2B_3 110.7 . .
C3_3 C2_3 H2B_3 110.7 . .
H2A_3 C2_3 H2B_3 108.8 . .
C2_3 C3_3 C4_3 103.0(3) . .
C2_3 C3_3 H3A_3 111.2 . .
C4_3 C3_3 H3A_3 111.2 . .
C2_3 C3_3 H3B_3 111.2 . .
C4_3 C3_3 H3B_3 111.2 . .
H3A_3 C3_3 H3B_3 109.1 . .
C5_3 C4_3 C3_3 106.0(5) . .
C6_3 C4_3 C3_3 100.1(6) . .
C5_3 C4_3 H4A_3 110.5 . .
C6_3 C4_3 H4A_3 133.6 . .
C3_3 C4_3 H4A_3 110.5 . .
C5_3 C4_3 H4B_3 110.5 . .
C6_3 C4_3 H4B_3 91.2 . .
C3_3 C4_3 H4B_3 110.5 . .
H4A_3 C4_3 H4B_3 108.7 . .
O1_3 C5_3 C4_3 106.5(6) . .
O1_3 C5_3 H5A_3 110.4 . .
C4_3 C5_3 H5A_3 110.4 . .
O1_3 C5_3 H5B_3 110.4 . .
C4_3 C5_3 H5B_3 110.4 . .
H5A_3 C5_3 H5B_3 108.6 . .
O1_3 C6_3 C4_3 106.7(9) . .
O1_3 C6_3 H6A_3 110.4 . .
C4_3 C6_3 H6A_3 110.4 . .
O1_3 C6_3 H6B_3 110.4 . .
C4_3 C6_3 H6B_3 110.4 . .
H6A_3 C6_3 H6B_3 108.6 . .
C5_4 O1_4 C2_4 107.5(2) . .
C5_4 O1_4 Li1 121.2(2) . .
C2_4 O1_4 Li1 126.3(2) . .
O1_4 C2_4 C3_4 106.1(3) . .
O1_4 C2_4 H2A_4 110.5 . .
C3_4 C2_4 H2A_4 110.5 . .
O1_4 C2_4 H2B_4 110.5 . .
C3_4 C2_4 H2B_4 110.5 . .
H2A_4 C2_4 H2B_4 108.7 . .
C4_4 C3_4 C2_4 106.9(5) . .
C2_4 C3_4 C6_4 104.6(5) . .
C4_4 C3_4 H3A_4 110.3 . .
C2_4 C3_4 H3A_4 110.3 . .
C6_4 C3_4 H3A_4 91.3 . .
C4_4 C3_4 H3B_4 110.3 . .
C2_4 C3_4 H3B_4 110.3 . .
C6_4 C3_4 H3B_4 129.6 . .
H3A_4 C3_4 H3B_4 108.6 . .
C3_4 C4_4 C5_4 106.1(7) . .
C3_4 C4_4 H4A_4 110.5 . .
C5_4 C4_4 H4A_4 110.5 . .
C3_4 C4_4 H4B_4 110.5 . .
C5_4 C4_4 H4B_4 110.5 . .
H4A_4 C4_4 H4B_4 108.7 . .
C5_4 C6_4 C3_4 102.0(8) . .
C5_4 C6_4 H6A_4 111.4 . .
C3_4 C6_4 H6A_4 111.4 . .
C5_4 C6_4 H6B_4 111.4 . .
C3_4 C6_4 H6B_4 111.4 . .
H6A_4 C6_4 H6B_4 109.2 . .
O1_4 C5_4 C6_4 105.5(6) . .
O1_4 C5_4 C4_4 107.3(5) . .
O1_4 C5_4 H5A_4 110.3 . .
C6_4 C5_4 H5A_4 90.4 . .
C4_4 C5_4 H5A_4 110.3 . .
O1_4 C5_4 H5B_4 110.3 . .
C6_4 C5_4 H5B_4 129.6 . .
C4_4 C5_4 H5B_4 110.3 . .
H5A_4 C5_4 H5B_4 108.5 . .
C2_5 O1_5 C5_5 106.4(3) . .
C2_5 O1_5 Li1 122.1(3) . .
C5_5 O1_5 Li1 125.2(2) . .
O1_5 C2_5 C3_5 112.7(8) . .
O1_5 C2_5 C6_5 101.8(8) . .
O1_5 C2_5 H2A_5 109.1 . .
C3_5 C2_5 H2A_5 109.1 . .
C6_5 C2_5 H2A_5 96.3 . .
O1_5 C2_5 H2B_5 109.1 . .
C3_5 C2_5 H2B_5 109.1 . .
C6_5 C2_5 H2B_5 131.1 . .
H2A_5 C2_5 H2B_5 107.8 . .
C2_5 C3_5 C4_5 101.7(9) . .
C2_5 C3_5 H3A_5 111.4 . .
C4_5 C3_5 H3A_5 111.4 . .
C2_5 C3_5 H3B_5 111.4 . .
C4_5 C3_5 H3B_5 111.4 . .
H3A_5 C3_5 H3B_5 109.3 . .
C4_5 C6_5 C2_5 106.0(15) . .
C4_5 C6_5 H6A_5 110.5 . .
C2_5 C6_5 H6A_5 110.5 . .
C4_5 C6_5 H6B_5 110.5 . .
C2_5 C6_5 H6B_5 110.5 . .
H6A_5 C6_5 H6B_5 108.7 . .
C6_5 C4_5 C5_5 105.1(10) . .
C5_5 C4_5 C3_5 103.6(7) . .
C6_5 C4_5 H4A_5 127.5 . .
C5_5 C4_5 H4A_5 111.0 . .
C3_5 C4_5 H4A_5 111.0 . .
C6_5 C4_5 H4B_5 91.2 . .
C5_5 C4_5 H4B_5 111.0 . .
C3_5 C4_5 H4B_5 111.0 . .
H4A_5 C4_5 H4B_5 109.0 . .
O1_5 C5_5 C4_5 105.9(3) . .
O1_5 C5_5 H5A_5 110.6 . .
C4_5 C5_5 H5A_5 110.6 . .
O1_5 C5_5 H5B_5 110.6 . .
C4_5 C5_5 H5B_5 110.6 . .
H5A_5 C5_5 H5B_5 108.7 . .

loop_
_geom_bond_atom_site_label_1
_geom_bond_atom_site_label_2
_geom_bond_distance
_geom_bond_site_symmetry_2
Ru1 C5_1 2.164(3) .
Ru1 C4_1 2.172(4) .
Ru1 C5_2 2.172(5) .
Ru1 C4_2 2.173(4) .
Ru1 C3_2 2.176(4) .
Ru1 C2_1 2.178(4) .
Ru1 C3_1 2.178(5) .
Ru1 C2_2 2.179(4) .
Ru1 C1_1 2.243(3) .
Ru1 C1_2 2.251(5) .
Ru1 Li2 2.707(5) 2
Li1 O1_4 1.987(5) .
Li1 O1_5 2.006(5) .
Li1 C1_1 2.191(6) .
Li1 C1_2 2.305(7) 2
Li1 Li2 2.549(7) 2
Li2 O1_3 2.057(5) .
Li2 C1_2 2.252(6) .
Li2 C1_1 2.323(6) 2
Li2 C1_2 2.369(6) 2
Li2 Li2 2.521(10) 2
Li2 Li1 2.549(7) 2
Li2 Ru1 2.707(5) 2
C1_1 C2_1 1.441(4) .
C1_1 C5_1 1.443(4) .
C1_1 Li2 2.323(6) 2
C2_1 C3_1 1.426(4) .
C2_1 H2_1 0.9300 .
C3_1 C4_1 1.421(4) .
C3_1 H3_1 0.9300 .
C4_1 C5_1 1.431(4) .
C4_1 H4_1 0.9300 .
C5_1 H5_1 0.9300 .
C1_2 C5_2 1.454(4) .
C1_2 C2_2 1.454(4) .
C1_2 Li1 2.305(7) 2
C1_2 Li2 2.369(6) 2
C2_2 C3_2 1.429(4) .
C2_2 H2_2 0.9300 .
C3_2 C4_2 1.418(4) .
C3_2 H3_2 0.9300 .
C4_2 C5_2 1.421(4) .
C4_2 H4_2 0.9300 .
C5_2 H5_2 0.9300 .
O1_3 C2_3 1.433(4) .
O1_3 C6_3 1.439(15) .
O1_3 C5_3 1.444(11) .
C2_3 C3_3 1.507(4) .
C2_3 H2A_3 0.9700 .
C2_3 H2B_3 0.9700 .
C3_3 C4_3 1.513(6) .
C3_3 H3A_3 0.9700 .
C3_3 H3B_3 0.9700 .
C4_3 C5_3 1.502(11) .
C4_3 C6_3 1.504(14) .
C4_3 H4A_3 0.9700 .
C4_3 H4B_3 0.9700 .
C5_3 H5A_3 0.9700 .
C5_3 H5B_3 0.9700 .
C6_3 H6A_3 0.9700 .
C6_3 H6B_3 0.9700 .
O1_4 C5_4 1.429(4) .
O1_4 C2_4 1.433(4) .
C2_4 C3_4 1.505(5) .
C2_4 H2A_4 0.9700 .
C2_4 H2B_4 0.9700 .
C3_4 C4_4 1.417(11) .
C3_4 C6_4 1.569(14) .
C3_4 H3A_4 0.9700 .
C3_4 H3B_4 0.9700 .
C4_4 C5_4 1.530(11) .
C4_4 H4A_4 0.9700 .
C4_4 H4B_4 0.9700 .
C6_4 C5_4 1.462(14) .
C6_4 H6A_4 0.9700 .
C6_4 H6B_4 0.9700 .
C5_4 H5A_4 0.9700 .
C5_4 H5B_4 0.9700 .
O1_5 C2_5 1.414(4) .
O1_5 C5_5 1.427(4) .
C2_5 C3_5 1.458(18) .
C2_5 C6_5 1.51(2) .
C2_5 H2A_5 0.9700 .
C2_5 H2B_5 0.9700 .
C3_5 C4_5 1.58(2) .
C3_5 H3A_5 0.9700 .
C3_5 H3B_5 0.9700 .
C6_5 C4_5 1.43(3) .
C6_5 H6A_5 0.9700 .
C6_5 H6B_5 0.9700 .
C4_5 C5_5 1.500(6) .
C4_5 H4A_5 0.9700 .
C4_5 H4B_5 0.9700 .
C5_5 H5A_5 0.9700 .
C5_5 H5B_5 0.9700 .

loop_
_geom_torsion_atom_site_label_1
_geom_torsion_atom_site_label_2
_geom_torsion_atom_site_label_3
_geom_torsion_atom_site_label_4
_geom_torsion
_geom_torsion_site_symmetry_1
_geom_torsion_site_symmetry_4
O1_4 Li1 C1_1 C2_1 -28.8(5) . .
O1_5 Li1 C1_1 C2_1 -142.9(3) . .
C1_2 Li1 C1_1 C2_1 89.0(4) 2 .
Li2 Li1 C1_1 C2_1 75.0(4) 2 .
O1_4 Li1 C1_1 C5_1 136.1(2) . .
O1_5 Li1 C1_1 C5_1 22.0(3) . .
C1_2 Li1 C1_1 C5_1 -106.1(3) 2 .
Li2 Li1 C1_1 C5_1 -120.0(3) 2 .
O1_4 Li1 C1_1 Ru1 -140.1(2) . .
O1_5 Li1 C1_1 Ru1 105.9(3) . .
C1_2 Li1 C1_1 Ru1 -22.3(4) 2 .
Li2 Li1 C1_1 Ru1 -36.2(2) 2 .
O1_4 Li1 C1_1 Li2 -103.9(3) . 2
O1_5 Li1 C1_1 Li2 142.1(3) . 2
C1_2 Li1 C1_1 Li2 13.9(2) 2 2
C5_1 Ru1 C1_1 C2_1 113.1(2) . .
C4_1 Ru1 C1_1 C2_1 77.4(2) . .
C5_2 Ru1 C1_1 C2_1 -164.98(16) . .
C4_2 Ru1 C1_1 C2_1 167.3(2) . .
C3_2 Ru1 C1_1 C2_1 -59.6(3) . .
C3_1 Ru1 C1_1 C2_1 35.28(17) . .
C2_2 Ru1 C1_1 C2_1 -87.4(2) . .
C1_2 Ru1 C1_1 C2_1 -126.24(18) . .
Li2 Ru1 C1_1 C2_1 -105.6(2) 2 .
C4_1 Ru1 C1_1 C5_1 -35.78(17) . .
C5_2 Ru1 C1_1 C5_1 81.87(19) . .
C4_2 Ru1 C1_1 C5_1 54.1(3) . .
C3_2 Ru1 C1_1 C5_1 -172.8(3) . .
C2_1 Ru1 C1_1 C5_1 -113.1(2) . .
C3_1 Ru1 C1_1 C5_1 -77.86(19) . .
C2_2 Ru1 C1_1 C5_1 159.43(16) . .
C1_2 Ru1 C1_1 C5_1 120.62(17) . .
Li2 Ru1 C1_1 C5_1 141.3(2) 2 .
C5_1 Ru1 C1_1 Li1 -106.1(3) . .
C4_1 Ru1 C1_1 Li1 -141.9(3) . .
C5_2 Ru1 C1_1 Li1 -24.2(3) . .
C4_2 Ru1 C1_1 Li1 -52.0(4) . .
C3_2 Ru1 C1_1 Li1 81.1(4) . .
C2_1 Ru1 C1_1 Li1 140.7(3) . .
C3_1 Ru1 C1_1 Li1 176.0(3) . .
C2_2 Ru1 C1_1 Li1 53.3(3) . .
C1_2 Ru1 C1_1 Li1 14.5(3) . .
Li2 Ru1 C1_1 Li1 35.2(2) 2 .
C5_1 Ru1 C1_1 Li2 -141.3(2) . 2
C4_1 Ru1 C1_1 Li2 -177.08(16) . 2
C5_2 Ru1 C1_1 Li2 -59.43(19) . 2
C4_2 Ru1 C1_1 Li2 -87.2(3) . 2
C3_2 Ru1 C1_1 Li2 45.9(3) . 2
C2_1 Ru1 C1_1 Li2 105.6(2) . 2
C3_1 Ru1 C1_1 Li2 140.83(18) . 2
C2_2 Ru1 C1_1 Li2 18.12(18) . 2
C1_2 Ru1 C1_1 Li2 -20.69(16) . 2
C5_1 C1_1 C2_1 C3_1 0.1(3) . .
Li1 C1_1 C2_1 C3_1 166.4(3) . .
Ru1 C1_1 C2_1 C3_1 -60.3(2) . .
Li2 C1_1 C2_1 C3_1 -128.4(2) 2 .
C5_1 C1_1 C2_1 Ru1 60.48(17) . .
Li1 C1_1 C2_1 Ru1 -133.3(3) . .
Li2 C1_1 C2_1 Ru1 -68.09(18) 2 .
C5_1 Ru1 C2_1 C3_1 81.9(2) . .
C4_1 Ru1 C2_1 C3_1 38.28(18) . .
C5_2 Ru1 C2_1 C3_1 159.3(3) . .
C4_2 Ru1 C2_1 C3_1 -43.8(4) . .
C3_2 Ru1 C2_1 C3_1 -81.3(2) . .
C2_2 Ru1 C2_1 C3_1 -123.74(19) . .
C1_1 Ru1 C2_1 C3_1 122.0(2) . .
C1_2 Ru1 C2_1 C3_1 -166.54(16) . .
Li2 Ru1 C2_1 C3_1 178.3(2) 2 .
C5_1 Ru1 C2_1 C1_1 -40.07(16) . .
C4_1 Ru1 C2_1 C1_1 -83.68(19) . .
C5_2 Ru1 C2_1 C1_1 37.3(4) . .
C4_2 Ru1 C2_1 C1_1 -165.7(3) . .
C3_2 Ru1 C2_1 C1_1 156.74(16) . .
C3_1 Ru1 C2_1 C1_1 -122.0(2) . .
C2_2 Ru1 C2_1 C1_1 114.30(18) . .
C1_2 Ru1 C2_1 C1_1 71.5(2) . .
Li2 Ru1 C2_1 C1_1 56.30(18) 2 .
C1_1 C2_1 C3_1 C4_1 -0.2(3) . .
Ru1 C2_1 C3_1 C4_1 -62.04(19) . .
C1_1 C2_1 C3_1 Ru1 61.8(2) . .
C5_1 Ru1 C3_1 C4_1 38.71(17) . .
C5_2 Ru1 C3_1 C4_1 -42.4(4) . .
C4_2 Ru1 C3_1 C4_1 -79.6(2) . .
C3_2 Ru1 C3_1 C4_1 -121.92(18) . .
C2_1 Ru1 C3_1 C4_1 116.3(3) . .
C2_2 Ru1 C3_1 C4_1 -164.08(16) . .
C1_1 Ru1 C3_1 C4_1 81.2(2) . .
C1_2 Ru1 C3_1 C4_1 152.6(3) . .
Li2 Ru1 C3_1 C4_1 114.5(2) 2 .
C5_1 Ru1 C3_1 C2_1 -77.57(19) . .
C4_1 Ru1 C3_1 C2_1 -116.3(3) . .
C5_2 Ru1 C3_1 C2_1 -158.7(3) . .
C4_2 Ru1 C3_1 C2_1 164.13(15) . .
C3_2 Ru1 C3_1 C2_1 121.80(18) . .
C2_2 Ru1 C3_1 C2_1 79.6(2) . .
C1_1 Ru1 C3_1 C2_1 -35.10(16) . .
C1_2 Ru1 C3_1 C2_1 36.3(4) . .
Li2 Ru1 C3_1 C2_1 -1.8(2) 2 .
C2_1 C3_1 C4_1 C5_1 0.2(3) . .
Ru1 C3_1 C4_1 C5_1 -61.96(19) . .
C2_1 C3_1 C4_1 Ru1 62.2(2) . .
C5_1 Ru1 C4_1 C3_1 -116.1(2) . .
C5_2 Ru1 C4_1 C3_1 163.45(16) . .
C4_2 Ru1 C4_1 C3_1 121.85(19) . .
C3_2 Ru1 C4_1 C3_1 81.1(2) . .
C2_1 Ru1 C4_1 C3_1 -38.38(17) . .
C2_2 Ru1 C4_1 C3_1 48.6(4) . .
C1_1 Ru1 C4_1 C3_1 -80.7(2) . .
C1_2 Ru1 C4_1 C3_1 -157.9(2) . .
Li2 Ru1 C4_1 C3_1 -83.4(2) 2 .
C5_2 Ru1 C4_1 C5_1 -80.5(2) . .
C4_2 Ru1 C4_1 C5_1 -122.05(17) . .
C3_2 Ru1 C4_1 C5_1 -162.78(16) . .
C2_1 Ru1 C4_1 C5_1 77.71(18) . .
C3_1 Ru1 C4_1 C5_1 116.1(2) . .
C2_2 Ru1 C4_1 C5_1 164.7(3) . .
C1_1 Ru1 C4_1 C5_1 35.44(16) . .
C1_2 Ru1 C4_1 C5_1 -41.8(3) . .
Li2 Ru1 C4_1 C5_1 32.7(2) 2 .
C3_1 C4_1 C5_1 C1_1 -0.1(3) . .
Ru1 C4_1 C5_1 C1_1 -62.6(2) . .
C3_1 C4_1 C5_1 Ru1 62.5(2) . .
C2_1 C1_1 C5_1 C4_1 0.0(3) . .
Li1 C1_1 C5_1 C4_1 -170.3(2) . .
Ru1 C1_1 C5_1 C4_1 60.9(2) . .
Li2 C1_1 C5_1 C4_1 108.0(3) 2 .
C2_1 C1_1 C5_1 Ru1 -60.9(2) . .
Li1 C1_1 C5_1 Ru1 128.8(2) . .
Li2 C1_1 C5_1 Ru1 47.1(2) 2 .
C5_2 Ru1 C5_1 C4_1 120.29(19) . .
C4_2 Ru1 C5_1 C4_1 79.7(2) . .
C3_2 Ru1 C5_1 C4_1 50.0(4) . .
C2_1 Ru1 C5_1 C4_1 -81.5(2) . .
C3_1 Ru1 C5_1 C4_1 -38.28(18) . .
C2_2 Ru1 C5_1 C4_1 -169.1(2) . .
C1_1 Ru1 C5_1 C4_1 -121.4(2) . .
C1_2 Ru1 C5_1 C4_1 161.96(16) . .
Li2 Ru1 C5_1 C4_1 -152.23(19) 2 .
C4_1 Ru1 C5_1 C1_1 121.4(2) . .
C5_2 Ru1 C5_1 C1_1 -118.33(17) . .
C4_2 Ru1 C5_1 C1_1 -158.89(16) . .
C3_2 Ru1 C5_1 C1_1 171.4(3) . .
C2_1 Ru1 C5_1 C1_1 39.91(16) . .
C3_1 Ru1 C5_1 C1_1 83.09(19) . .
C2_2 Ru1 C5_1 C1_1 -47.8(3) . .
C1_2 Ru1 C5_1 C1_1 -76.67(19) . .
Li2 Ru1 C5_1 C1_1 -30.86(18) 2 .
C5_1 Ru1 C1_2 C5_2 -84.44(18) . .
C4_1 Ru1 C1_2 C5_2 -54.9(3) . .
C4_2 Ru1 C1_2 C5_2 35.56(16) . .
C3_2 Ru1 C1_2 C5_2 77.62(17) . .
C2_1 Ru1 C1_2 C5_2 -161.38(15) . .
C3_1 Ru1 C1_2 C5_2 171.8(3) . .
C2_2 Ru1 C1_2 C5_2 113.4(2) . .
C1_1 Ru1 C1_2 C5_2 -123.57(16) . .
Li2 Ru1 C1_2 C5_2 -144.0(2) 2 .
C5_1 Ru1 C1_2 C2_2 162.14(15) . .
C4_1 Ru1 C1_2 C2_2 -168.3(2) . .
C5_2 Ru1 C1_2 C2_2 -113.4(2) . .
C4_2 Ru1 C1_2 C2_2 -77.86(18) . .
C3_2 Ru1 C1_2 C2_2 -35.80(16) . .
C2_1 Ru1 C1_2 C2_2 85.21(19) . .
C3_1 Ru1 C1_2 C2_2 58.4(4) . .
C1_1 Ru1 C1_2 C2_2 123.01(17) . .
Li2 Ru1 C1_2 C2_2 102.6(2) 2 .
C5_1 Ru1 C1_2 Li2 12.1(2) . .
C4_1 Ru1 C1_2 Li2 41.7(3) . .
C5_2 Ru1 C1_2 Li2 96.6(2) . .
C4_2 Ru1 C1_2 Li2 132.1(2) . .
C3_2 Ru1 C1_2 Li2 174.2(2) . .
C2_1 Ru1 C1_2 Li2 -64.8(2) . .
C3_1 Ru1 C1_2 Li2 -91.7(3) . .
C2_2 Ru1 C1_2 Li2 -150.0(3) . .
C1_1 Ru1 C1_2 Li2 -27.0(2) . .
Li2 Ru1 C1_2 Li2 -47.4(2) 2 .
C5_1 Ru1 C1_2 Li2 59.52(17) . 2
C4_1 Ru1 C1_2 Li2 89.1(3) . 2
C5_2 Ru1 C1_2 Li2 144.0(2) . 2
C4_2 Ru1 C1_2 Li2 179.52(16) . 2
C3_2 Ru1 C1_2 Li2 -138.42(16) . 2
C2_1 Ru1 C1_2 Li2 -17.41(17) . 2
C3_1 Ru1 C1_2 Li2 -44.3(3) . 2
C2_2 Ru1 C1_2 Li2 -102.6(2) . 2
C1_1 Ru1 C1_2 Li2 20.39(15) . 2
O1_3 Li2 C1_2 C5_2 4.8(3) . .
C1_1 Li2 C1_2 C5_2 -124.8(2) 2 .
C1_2 Li2 C1_2 C5_2 123.2(2) 2 .
Li2 Li2 C1_2 C5_2 123.2(2) 2 .
Li1 Li2 C1_2 C5_2 -111.4(2) 2 .
Ru1 Li2 C1_2 C5_2 -177.8(3) 2 .
O1_3 Li2 C1_2 C2_2 -167.3(4) . .
C1_1 Li2 C1_2 C2_2 63.2(5) 2 .
C1_2 Li2 C1_2 C2_2 -48.8(5) 2 .
Li2 Li2 C1_2 C2_2 -48.8(5) 2 .
Li1 Li2 C1_2 C2_2 76.5(5) 2 .
Ru1 Li2 C1_2 C2_2 10.2(7) 2 .
O1_3 Li2 C1_2 Ru1 -68.6(2) . .
C1_1 Li2 C1_2 Ru1 161.87(15) 2 .
C1_2 Li2 C1_2 Ru1 49.9(3) 2 .
Li2 Li2 C1_2 Ru1 49.9(3) 2 .
Li1 Li2 C1_2 Ru1 175.2(2) 2 .
Ru1 Li2 C1_2 Ru1 108.8(3) 2 .
O1_3 Li2 C1_2 Li1 116.2(2) . 2
C1_1 Li2 C1_2 Li1 -13.37(19) 2 2
C1_2 Li2 C1_2 Li1 -125.4(3) 2 2
Li2 Li2 C1_2 Li1 -125.4(3) 2 2
Ru1 Li2 C1_2 Li1 -66.4(3) 2 2
O1_3 Li2 C1_2 Li2 -118.4(3) . 2
C1_1 Li2 C1_2 Li2 112.0(3) 2 2
C1_2 Li2 C1_2 Li2 0.0 2 2
Li1 Li2 C1_2 Li2 125.4(3) 2 2
Ru1 Li2 C1_2 Li2 59.0(3) 2 2
C5_2 C1_2 C2_2 C3_2 0.5(3) . .
Ru1 C1_2 C2_2 C3_2 60.7(2) . .
Li2 C1_2 C2_2 C3_2 172.6(4) . .
Li1 C1_2 C2_2 C3_2 -119.5(2) 2 .
Li2 C1_2 C2_2 C3_2 129.0(2) 2 .
C5_2 C1_2 C2_2 Ru1 -60.24(17) . .
Li2 C1_2 C2_2 Ru1 111.9(5) . .
Li1 C1_2 C2_2 Ru1 179.83(17) 2 .
Li2 C1_2 C2_2 Ru1 68.30(18) 2 .
C5_1 Ru1 C2_2 C3_2 -162.1(2) . .
C4_1 Ru1 C2_2 C3_2 42.6(4) . .
C5_2 Ru1 C2_2 C3_2 -81.07(19) . .
C4_2 Ru1 C2_2 C3_2 -37.99(17) . .
C2_1 Ru1 C2_2 C3_2 121.74(18) . .
C3_1 Ru1 C2_2 C3_2 79.7(2) . .
C1_1 Ru1 C2_2 C3_2 164.38(16) . .
C1_2 Ru1 C2_2 C3_2 -121.0(2) . .
Li2 Ru1 C2_2 C3_2 180.0(2) 2 .
C5_1 Ru1 C2_2 C1_2 -41.1(3) . .
C4_1 Ru1 C2_2 C1_2 163.6(3) . .
C5_2 Ru1 C2_2 C1_2 39.94(16) . .
C4_2 Ru1 C2_2 C1_2 83.02(19) . .
C3_2 Ru1 C2_2 C1_2 121.0(2) . .
C2_1 Ru1 C2_2 C1_2 -117.25(17) . .
C3_1 Ru1 C2_2 C1_2 -159.31(16) . .
C1_1 Ru1 C2_2 C1_2 -74.6(2) . .
Li2 Ru1 C2_2 C1_2 -58.99(19) 2 .
C1_2 C2_2 C3_2 C4_2 -0.3(3) . .
Ru1 C2_2 C3_2 C4_2 62.0(2) . .
C1_2 C2_2 C3_2 Ru1 -62.4(2) . .
C5_1 Ru1 C3_2 C4_2 39.7(4) . .
C4_1 Ru1 C3_2 C4_2 77.4(2) . .
C5_2 Ru1 C3_2 C4_2 -38.25(16) . .
C2_1 Ru1 C3_2 C4_2 161.86(16) . .
C3_1 Ru1 C3_2 C4_2 119.57(18) . .
C2_2 Ru1 C3_2 C4_2 -116.7(3) . .
C1_1 Ru1 C3_2 C4_2 -155.3(3) . .
C1_2 Ru1 C3_2 C4_2 -80.91(19) . .
Li2 Ru1 C3_2 C4_2 -116.7(2) 2 .
C5_1 Ru1 C3_2 C2_2 156.4(3) . .
C4_1 Ru1 C3_2 C2_2 -165.91(16) . .
C5_2 Ru1 C3_2 C2_2 78.4(2) . .
C4_2 Ru1 C3_2 C2_2 116.7(3) . .
C2_1 Ru1 C3_2 C2_2 -81.5(2) . .
C3_1 Ru1 C3_2 C2_2 -123.75(18) . .
C1_1 Ru1 C3_2 C2_2 -38.6(4) . .
C1_2 Ru1 C3_2 C2_2 35.77(16) . .
Li2 Ru1 C3_2 C2_2 0.0(2) 2 .
C2_2 C3_2 C4_2 C5_2 0.1(3) . .
Ru1 C3_2 C4_2 C5_2 62.2(2) . .
C2_2 C3_2 C4_2 Ru1 -62.1(2) . .
C5_1 Ru1 C4_2 C3_2 -165.96(15) . .
C4_1 Ru1 C4_2 C3_2 -124.27(18) . .
C5_2 Ru1 C4_2 C3_2 116.5(2) . .
C2_1 Ru1 C4_2 C3_2 -50.6(4) . .
C3_1 Ru1 C4_2 C3_2 -83.1(2) . .
C2_2 Ru1 C4_2 C3_2 38.24(16) . .
C1_1 Ru1 C4_2 C3_2 154.9(3) . .
C1_2 Ru1 C4_2 C3_2 80.83(19) . .
Li2 Ru1 C4_2 C3_2 81.3(2) 2 .
C5_1 Ru1 C4_2 C5_2 77.5(2) . .
C4_1 Ru1 C4_2 C5_2 119.21(18) . .
C3_2 Ru1 C4_2 C5_2 -116.5(2) . .
C2_1 Ru1 C4_2 C5_2 -167.1(3) . .
C3_1 Ru1 C4_2 C5_2 160.40(16) . .
C2_2 Ru1 C4_2 C5_2 -78.28(19) . .
C1_1 Ru1 C4_2 C5_2 38.4(3) . .
C1_2 Ru1 C4_2 C5_2 -35.68(16) . .
Li2 Ru1 C4_2 C5_2 -35.2(2) 2 .
C3_2 C4_2 C5_2 C1_2 0.2(3) . .
Ru1 C4_2 C5_2 C1_2 62.52(19) . .
C3_2 C4_2 C5_2 Ru1 -62.29(19) . .
C2_2 C1_2 C5_2 C4_2 -0.4(3) . .
Ru1 C1_2 C5_2 C4_2 -60.84(19) . .
Li2 C1_2 C5_2 C4_2 -176.6(2) . .
Li1 C1_2 C5_2 C4_2 110.5(3) 2 .
Li2 C1_2 C5_2 C4_2 -104.8(3) 2 .
C2_2 C1_2 C5_2 Ru1 60.43(17) . .
Li2 C1_2 C5_2 Ru1 -115.76(18) . .
Li1 C1_2 C5_2 Ru1 171.4(2) 2 .
Li2 C1_2 C5_2 Ru1 -43.9(2) 2 .
C5_1 Ru1 C5_2 C4_2 -123.36(18) . .
C4_1 Ru1 C5_2 C4_2 -81.9(2) . .
C3_2 Ru1 C5_2 C4_2 38.11(17) . .
C2_1 Ru1 C5_2 C4_2 168.5(3) . .
C3_1 Ru1 C5_2 C4_2 -51.1(4) . .
C2_2 Ru1 C5_2 C4_2 81.37(19) . .
C1_1 Ru1 C5_2 C4_2 -164.59(15) . .
C1_2 Ru1 C5_2 C4_2 121.3(2) . .
Li2 Ru1 C5_2 C4_2 150.54(18) 2 .
C5_1 Ru1 C5_2 C1_2 115.36(17) . .
C4_1 Ru1 C5_2 C1_2 156.81(15) . .
C4_2 Ru1 C5_2 C1_2 -121.3(2) . .
C3_2 Ru1 C5_2 C1_2 -83.16(17) . .
C2_1 Ru1 C5_2 C1_2 47.2(3) . .
C3_1 Ru1 C5_2 C1_2 -172.4(3) . .
C2_2 Ru1 C5_2 C1_2 -39.90(16) . .
C1_1 Ru1 C5_2 C1_2 74.13(18) . .
Li2 Ru1 C5_2 C1_2 29.27(17) 2 .
C1_2 Li2 O1_3 C2_3 73.0(3) . .
C1_1 Li2 O1_3 C2_3 -163.9(2) 2 .
C1_2 Li2 O1_3 C2_3 -49.5(3) 2 .
Li2 Li2 O1_3 C2_3 9.5(4) 2 .
Li1 Li2 O1_3 C2_3 133.9(3) 2 .
Ru1 Li2 O1_3 C2_3 -105.2(2) 2 .
C1_2 Li2 O1_3 C6_3 -140.4(6) . .
C1_1 Li2 O1_3 C6_3 -17.3(7) 2 .
C1_2 Li2 O1_3 C6_3 97.1(7) 2 .
Li2 Li2 O1_3 C6_3 156.1(7) 2 .
Li1 Li2 O1_3 C6_3 -79.6(7) 2 .
Ru1 Li2 O1_3 C6_3 41.4(7) 2 .
C1_2 Li2 O1_3 C5_3 -108.0(7) . .
C1_1 Li2 O1_3 C5_3 15.1(7) 2 .
C1_2 Li2 O1_3 C5_3 129.6(7) 2 .
Li2 Li2 O1_3 C5_3 -171.5(7) 2 .
Li1 Li2 O1_3 C5_3 -47.1(7) 2 .
Ru1 Li2 O1_3 C5_3 73.9(7) 2 .
C6_3 O1_3 C2_3 C3_3 -10.8(6) . .
C5_3 O1_3 C2_3 C3_3 -37.7(5) . .
Li2 O1_3 C2_3 C3_3 141.6(2) . .
O1_3 C2_3 C3_3 C4_3 31.9(3) . .
C2_3 C3_3 C4_3 C5_3 -14.7(5) . .
C2_3 C3_3 C4_3 C6_3 -39.4(6) . .
C2_3 O1_3 C5_3 C4_3 27.9(7) . .
C6_3 O1_3 C5_3 C4_3 -72.7(19) . .
Li2 O1_3 C5_3 C4_3 -151.2(4) . .
C6_3 C4_3 C5_3 O1_3 71.9(19) . .
C3_3 C4_3 C5_3 O1_3 -7.3(7) . .
C2_3 O1_3 C6_3 C4_3 -15.0(8) . .
C5_3 O1_3 C6_3 C4_3 72.6(19) . .
Li2 O1_3 C6_3 C4_3 -163.6(4) . .
C5_3 C4_3 C6_3 O1_3 -73(2) . .
C3_3 C4_3 C6_3 O1_3 33.8(8) . .
O1_5 Li1 O1_4 C5_4 141.7(3) . .
C1_1 Li1 O1_4 C5_4 20.4(4) . .
C1_2 Li1 O1_4 C5_4 -101.6(3) 2 .
Li2 Li1 O1_4 C5_4 -44.0(4) 2 .
O1_5 Li1 O1_4 C2_4 -66.4(3) . .
C1_1 Li1 O1_4 C2_4 172.3(2) . .
C1_2 Li1 O1_4 C2_4 50.4(3) 2 .
Li2 Li1 O1_4 C2_4 108.0(3) 2 .
C5_4 O1_4 C2_4 C3_4 24.0(3) . .
Li1 O1_4 C2_4 C3_4 -131.0(3) . .
O1_4 C2_4 C3_4 C4_4 -24.4(5) . .
O1_4 C2_4 C3_4 C6_4 -1.4(5) . .
C2_4 C3_4 C4_4 C5_4 14.9(7) . .
C6_4 C3_4 C4_4 C5_4 -72(2) . .
C4_4 C3_4 C6_4 C5_4 78(2) . .
C2_4 C3_4 C6_4 C5_4 -20.6(7) . .
C2_4 O1_4 C5_4 C6_4 -38.7(5) . .
Li1 O1_4 C5_4 C6_4 117.9(5) . .
C2_4 O1_4 C5_4 C4_4 -15.0(5) . .
Li1 O1_4 C5_4 C4_4 141.6(4) . .
C3_4 C6_4 C5_4 O1_4 35.6(7) . .
C3_4 C6_4 C5_4 C4_4 -62(2) . .
C3_4 C4_4 C5_4 O1_4 -0.4(7) . .
C3_4 C4_4 C5_4 C6_4 88(2) . .
O1_4 Li1 O1_5 C2_5 -93.2(4) . .
C1_1 Li1 O1_5 C2_5 29.3(4) . .
C1_2 Li1 O1_5 C2_5 156.8(3) 2 .
Li2 Li1 O1_5 C2_5 95.9(5) 2 .
O1_4 Li1 O1_5 C5_5 54.9(4) . .
C1_1 Li1 O1_5 C5_5 177.4(3) . .
C1_2 Li1 O1_5 C5_5 -55.1(4) 2 .
Li2 Li1 O1_5 C5_5 -116.0(5) 2 .
C5_5 O1_5 C2_5 C3_5 -18.5(8) . .
Li1 O1_5 C2_5 C3_5 134.8(7) . .
C5_5 O1_5 C2_5 C6_5 -38.7(9) . .
Li1 O1_5 C2_5 C6_5 114.5(9) . .
O1_5 C2_5 C3_5 C4_5 -0.9(11) . .
C6_5 C2_5 C3_5 C4_5 63(4) . .
O1_5 C2_5 C6_5 C4_5 33.1(10) . .
C3_5 C2_5 C6_5 C4_5 -89(5) . .
C2_5 C6_5 C4_5 C5_5 -14.9(10) . .
C2_5 C6_5 C4_5 C3_5 74(4) . .
C2_5 C3_5 C4_5 C6_5 -78(4) . .
C2_5 C3_5 C4_5 C5_5 18.7(10) . .
C2_5 O1_5 C5_5 C4_5 30.5(4) . .
Li1 O1_5 C5_5 C4_5 -121.7(3) . .
C6_5 C4_5 C5_5 O1_5 -8.5(8) . .
C3_5 C4_5 C5_5 O1_5 -30.4(7) . .
